data_7037345
loop_
_publ_author_name
'Mazzeo, Giuseppe'
'Fus\`e, Marco'
'Longhi, Giovanna'
'Rimoldi, Isabella'
'Cesarotti, Edoardo'
'Crispini, Alessandra'
'Abbate, Sergio'

_publ_section_title
;
 Vibrational circular dichroism and chiroptical properties of chiral
 Ir(iii) luminescent complexes.
;
_journal_issue 3
_journal_name_full 'Dalton transactions (Cambridge, England : 2003)'
_journal_page_first 992
_journal_page_last 999
_journal_paper_doi 10.1039/c5dt03642a
_journal_volume 45
_journal_year 2016
_chemical_absolute_configuration rm
_chemical_formula_moiety 'C32 H30 Cl Ir N4, H2 O'
_chemical_formula_sum 'C32 H32 Cl Ir N4 O'
_chemical_formula_weight 716.27
_space_group_IT_number 19
_symmetry_cell_setting orthorhombic
_symmetry_space_group_name_Hall 'P 2ac 2ab'
_symmetry_space_group_name_H-M 'P 21 21 21'
_atom_sites_solution_hydrogens geom
_atom_sites_solution_primary direct
_atom_sites_solution_secondary difmap
_audit_creation_method SHELXL-97
_audit_update_record
;
2015-10-31 deposited with the CCDC.
2015-11-20 downloaded from the CCDC.
;
_cell_angle_alpha 90.00
_cell_angle_beta 90.00
_cell_angle_gamma 90.00
_cell_formula_units_Z 4
_cell_length_a 10.662(3)
_cell_length_b 14.595(3)
_cell_length_c 18.403(5)
_cell_measurement_reflns_used 9823
_cell_measurement_temperature 298(2)
_cell_measurement_theta_max 26.17
_cell_measurement_theta_min 2.36
_cell_volume 2863.7(13)
_computing_cell_refinement 'Bruker SMART'
_computing_data_collection 'Bruker SMART'
_computing_data_reduction 'Bruker SAINT'
_computing_molecular_graphics 'Bruker SHELXTL'
_computing_publication_material 'Bruker SHELXTL'
_computing_structure_refinement 'Bruker SHELXTL'
_computing_structure_solution 'Bruker SHELXTL'
_diffrn_ambient_temperature 298(2)
_diffrn_measured_fraction_theta_full 0.997
_diffrn_measured_fraction_theta_max 0.997
_diffrn_measurement_device_type 'CCD area detector'
_diffrn_measurement_method 'phi and omega scans'
_diffrn_radiation_monochromator graphite
_diffrn_radiation_type MoK\a
_diffrn_radiation_wavelength 0.71073
_diffrn_reflns_av_R_equivalents 0.0404
_diffrn_reflns_av_unetI/netI 0.0338
_diffrn_reflns_limit_h_max 13
_diffrn_reflns_limit_h_min -12
_diffrn_reflns_limit_k_max 18
_diffrn_reflns_limit_k_min -18
_diffrn_reflns_limit_l_max 22
_diffrn_reflns_limit_l_min -22
_diffrn_reflns_number 31815
_diffrn_reflns_theta_full 26.18
_diffrn_reflns_theta_max 26.18
_diffrn_reflns_theta_min 2.21
_diffrn_source 'fine-focus sealed tube'
_exptl_absorpt_coefficient_mu 4.788
_exptl_absorpt_correction_T_max 0.9897
_exptl_absorpt_correction_T_min 0.7420
_exptl_absorpt_correction_type multi-scan
_exptl_absorpt_process_details sadabs
_exptl_crystal_colour orange
_exptl_crystal_density_diffrn 1.661
_exptl_crystal_density_method 'not measured'
_exptl_crystal_description parallelepiped
_exptl_crystal_F_000 1416
_exptl_crystal_size_max 0.32
_exptl_crystal_size_mid 0.13
_exptl_crystal_size_min 0.09
_refine_diff_density_max 0.438
_refine_diff_density_min -0.420
_refine_diff_density_rms 0.082
_refine_ls_abs_structure_details 'Flack H D (1983), Acta Cryst. A39, 876-881'
_refine_ls_abs_structure_Flack -0.003(5)
_refine_ls_extinction_method none
_refine_ls_goodness_of_fit_ref 0.957
_refine_ls_hydrogen_treatment mixed
_refine_ls_matrix_type full
_refine_ls_number_parameters 354
_refine_ls_number_reflns 5716
_refine_ls_number_restraints 3
_refine_ls_restrained_S_all 0.957
_refine_ls_R_factor_all 0.0211
_refine_ls_R_factor_gt 0.0183
_refine_ls_shift/su_max 0.023
_refine_ls_shift/su_mean 0.001
_refine_ls_structure_factor_coef Fsqd
_refine_ls_weighting_details 'calc w=1/[\s^2^(Fo^2^)+(0.0245P)^2^+0.0000P] where P=(Fo^2^+2Fc^2^)/3'
_refine_ls_weighting_scheme calc
_refine_ls_wR_factor_gt 0.0444
_refine_ls_wR_factor_ref 0.0457
_reflns_number_gt 5421
_reflns_number_total 5716
_reflns_threshold_expression >2sigma(I)
_cod_data_source_file c5dt03642a2.cif
_cod_data_source_block Ir-Me-Campy
_cod_depositor_comments 'Adding full bibliography for 7037345.cif.'
_cod_original_cell_volume 2863.7(12)
_cod_database_code 7037345

loop_
_symmetry_equiv_pos_as_xyz
'x, y, z'
'-x+1/2, -y, z+1/2'
'-x, y+1/2, -z+1/2'
'x+1/2, -y+1/2, -z'

loop_
_atom_site_label
_atom_site_type_symbol
_atom_site_fract_x
_atom_site_fract_y
_atom_site_fract_z
_atom_site_U_iso_or_equiv
_atom_site_adp_type
_atom_site_occupancy
_atom_site_symmetry_multiplicity
_atom_site_calc_flag
_atom_site_refinement_flags
Ir Ir 0.409046(12) 0.098339(8) 0.816825(6) 0.02874(4) Uani 1 1 d .
N1 N 0.4022(3) 0.03435(18) 0.71734(15) 0.0344(6) Uani 1 1 d .
N2 N 0.4201(3) 0.17452(18) 0.91151(15) 0.0317(6) Uani 1 1 d .
N3 N 0.4871(3) -0.0283(2) 0.86186(17) 0.0360(7) Uani 1 1 d .
H3A H 0.4960 -0.0697 0.8260 0.043 Uiso 1 1 calc R
H3B H 0.5636 -0.0167 0.8804 0.043 Uiso 1 1 calc R
N4 N 0.2393(3) 0.02515(18) 0.86089(14) 0.0323(6) Uani 1 1 d .
Cl Cl 0.71806(10) -0.03284(7) 0.97985(6) 0.0509(2) Uani 1 1 d .
O1 O 0.5108(14) -0.0213(9) 1.1084(6) 0.283(5) Uiso 1 1 d D
H1W H 0.519(15) -0.085(3) 1.126(7) 0.340 Uiso 1 1 d D
H2W H 0.524(15) 0.019(7) 1.151(5) 0.340 Uiso 1 1 d D
C1 C 0.3071(4) -0.0197(3) 0.6927(2) 0.0437(9) Uani 1 1 d .
H1A H 0.2397 -0.0312 0.7235 0.052 Uiso 1 1 calc R
C2 C 0.3061(4) -0.0586(3) 0.6237(2) 0.0499(10) Uani 1 1 d .
H2A H 0.2387 -0.0942 0.6085 0.060 Uiso 1 1 calc R
C3 C 0.4069(5) -0.0433(3) 0.5782(2) 0.0503(10) Uani 1 1 d .
H3C H 0.4087 -0.0689 0.5319 0.060 Uiso 1 1 calc R
C4 C 0.5057(4) 0.0107(3) 0.6024(2) 0.0455(10) Uani 1 1 d .
H4A H 0.5745 0.0206 0.5724 0.055 Uiso 1 1 calc R
C5 C 0.5024(3) 0.0506(2) 0.6719(2) 0.0345(8) Uani 1 1 d .
C6 C 0.6002(3) 0.1104(2) 0.70373(18) 0.0339(7) Uani 1 1 d .
C7 C 0.7115(4) 0.1341(3) 0.6665(2) 0.0441(9) Uani 1 1 d .
H7A H 0.7283 0.1099 0.6208 0.053 Uiso 1 1 calc R
C8 C 0.7954(4) 0.1942(3) 0.6994(2) 0.0505(11) Uani 1 1 d .
H8A H 0.8686 0.2109 0.6752 0.061 Uiso 1 1 calc R
C9 C 0.7705(4) 0.2297(3) 0.7684(2) 0.0495(10) Uani 1 1 d .
H9A H 0.8269 0.2701 0.7898 0.059 Uiso 1 1 calc R
C10 C 0.6596(4) 0.2045(3) 0.8058(2) 0.0447(9) Uani 1 1 d .
H10A H 0.6443 0.2282 0.8519 0.054 Uiso 1 1 calc R
C11 C 0.5722(3) 0.1440(2) 0.77428(19) 0.0331(8) Uani 1 1 d .
C12 C 0.4808(4) 0.1496(3) 0.9731(2) 0.0388(9) Uani 1 1 d .
H12A H 0.5285 0.0963 0.9729 0.047 Uiso 1 1 calc R
C13 C 0.4742(4) 0.2009(3) 1.0365(2) 0.0486(10) Uani 1 1 d .
H13A H 0.5175 0.1825 1.0779 0.058 Uiso 1 1 calc R
C14 C 0.4017(4) 0.2804(3) 1.0373(2) 0.0487(10) Uani 1 1 d .
H14A H 0.3921 0.3139 1.0800 0.058 Uiso 1 1 calc R
C15 C 0.3442(4) 0.3087(3) 0.9739(2) 0.0442(9) Uani 1 1 d .
H15A H 0.2977 0.3626 0.9734 0.053 Uiso 1 1 calc R
C16 C 0.3558(3) 0.2566(2) 0.9106(2) 0.0337(8) Uani 1 1 d .
C17 C 0.3112(3) 0.2834(2) 0.8380(2) 0.0375(8) Uani 1 1 d .
C18 C 0.2569(4) 0.3690(3) 0.8233(3) 0.0555(11) Uani 1 1 d .
H18A H 0.2420 0.4102 0.8609 0.067 Uiso 1 1 calc R
C19 C 0.2255(5) 0.3921(3) 0.7522(3) 0.0636(13) Uani 1 1 d .
H19A H 0.1866 0.4477 0.7422 0.076 Uiso 1 1 calc R
C20 C 0.2526(4) 0.3316(3) 0.6961(2) 0.0575(12) Uani 1 1 d .
H20A H 0.2348 0.3485 0.6485 0.069 Uiso 1 1 calc R
C21 C 0.3063(4) 0.2456(3) 0.7097(2) 0.0482(11) Uani 1 1 d .
H21A H 0.3234 0.2062 0.6712 0.058 Uiso 1 1 calc R
C22 C 0.3344(3) 0.2185(2) 0.78174(19) 0.0347(8) Uani 1 1 d .
C23 C 0.4058(4) -0.0671(2) 0.9195(2) 0.0388(8) Uani 1 1 d .
H23A H 0.4259 -0.0333 0.9641 0.047 Uiso 1 1 calc R
C24 C 0.4300(4) -0.1678(3) 0.9362(3) 0.0664(14) Uani 1 1 d .
H24A H 0.5178 -0.1766 0.9481 0.080 Uiso 1 1 calc R
H24B H 0.4108 -0.2046 0.8938 0.080 Uiso 1 1 calc R
C25 C 0.3484(5) -0.1980(4) 1.0000(3) 0.091(2) Uani 1 1 d .
H25A H 0.3701 -0.1621 1.0425 0.109 Uiso 1 1 calc R
H25B H 0.3656 -0.2618 1.0108 0.109 Uiso 1 1 calc R
C26 C 0.2080(5) -0.1865(3) 0.9840(3) 0.0634(13) Uani 1 1 d .
H26A H 0.1775 -0.2419 0.9607 0.076 Uiso 1 1 calc R
H26B H 0.1636 -0.1799 1.0297 0.076 Uiso 1 1 calc R
C27 C 0.1765(4) -0.1051(3) 0.9359(2) 0.0445(9) Uani 1 1 d .
C28 C 0.0500(4) -0.0841(3) 0.9212(2) 0.0536(11) Uani 1 1 d .
H28A H -0.0136 -0.1202 0.9407 0.064 Uiso 1 1 calc R
C29 C 0.0206(4) -0.0098(3) 0.8780(2) 0.0512(11) Uani 1 1 d .
H29A H -0.0629 0.0050 0.8693 0.061 Uiso 1 1 calc R
C30 C 0.1159(4) 0.0429(3) 0.8475(2) 0.0387(9) Uani 1 1 d .
C31 C 0.2679(3) -0.0488(2) 0.90404(18) 0.0334(7) Uani 1 1 d .
C32 C 0.0809(4) 0.1202(3) 0.7968(3) 0.0553(11) Uani 1 1 d .
H32A H 0.1557 0.1498 0.7797 0.083 Uiso 1 1 calc R
H32B H 0.0300 0.1639 0.8224 0.083 Uiso 1 1 calc R
H32C H 0.0348 0.0962 0.7563 0.083 Uiso 1 1 calc R

loop_
_atom_site_aniso_label
_atom_site_aniso_U_11
_atom_site_aniso_U_22
_atom_site_aniso_U_33
_atom_site_aniso_U_23
_atom_site_aniso_U_13
_atom_site_aniso_U_12
Ir 0.02991(7) 0.02899(6) 0.02730(6) -0.00036(5) -0.00002(5) 0.00194(6)
N1 0.0393(17) 0.0330(14) 0.0308(14) 0.0000(11) 0.0012(14) 0.0029(15)
N2 0.0322(16) 0.0334(14) 0.0293(14) 0.0021(11) -0.0002(13) -0.0007(13)
N3 0.0332(18) 0.0345(16) 0.0403(18) 0.0007(13) -0.0045(13) 0.0035(13)
N4 0.0284(16) 0.0390(16) 0.0296(15) 0.0006(12) -0.0003(12) -0.0010(13)
Cl 0.0442(6) 0.0533(6) 0.0553(6) -0.0078(5) -0.0158(5) 0.0027(5)
C1 0.041(2) 0.050(2) 0.040(2) -0.0042(18) -0.0021(17) -0.0098(17)
C2 0.057(3) 0.048(2) 0.045(2) -0.0101(19) -0.0059(19) -0.009(2)
C3 0.065(3) 0.053(2) 0.0332(19) -0.0138(17) -0.003(2) 0.005(2)
C4 0.055(3) 0.049(2) 0.032(2) -0.0006(18) 0.0063(17) 0.006(2)
C5 0.0361(19) 0.0348(18) 0.033(2) 0.0023(15) 0.0040(15) 0.0058(15)
C6 0.0317(18) 0.0332(17) 0.0370(17) 0.0042(13) 0.0023(14) 0.0042(17)
C7 0.046(2) 0.050(2) 0.037(2) 0.0023(16) 0.0062(16) 0.0058(18)
C8 0.033(2) 0.059(2) 0.060(3) 0.017(2) 0.0063(18) -0.0021(19)
C9 0.042(2) 0.050(2) 0.057(3) 0.0064(19) -0.004(2) -0.0089(19)
C10 0.043(2) 0.045(2) 0.046(2) -0.0030(19) -0.0017(17) -0.0039(18)
C11 0.031(2) 0.0333(17) 0.0349(19) 0.0069(14) -0.0021(15) 0.0021(15)
C12 0.044(2) 0.038(2) 0.034(2) 0.0035(16) -0.0038(16) -0.0023(17)
C13 0.057(3) 0.054(2) 0.035(2) 0.0004(19) -0.0049(18) -0.003(2)
C14 0.062(3) 0.049(2) 0.035(2) -0.0107(17) 0.006(2) 0.000(2)
C15 0.047(2) 0.037(2) 0.048(2) -0.0064(17) 0.0066(18) 0.0032(18)
C16 0.0306(19) 0.0297(18) 0.041(2) 0.0015(15) 0.0046(15) 0.0028(15)
C17 0.039(2) 0.0314(19) 0.042(2) 0.0030(15) -0.0049(15) 0.0005(15)
C18 0.063(3) 0.040(2) 0.063(3) -0.007(2) -0.011(2) 0.014(2)
C19 0.082(3) 0.036(2) 0.072(3) 0.007(2) -0.023(3) 0.016(2)
C20 0.066(3) 0.053(2) 0.054(3) 0.023(2) -0.018(2) -0.001(2)
C21 0.058(3) 0.048(2) 0.038(2) 0.0073(18) -0.0050(19) 0.004(2)
C22 0.036(2) 0.036(2) 0.0320(19) 0.0042(16) -0.0032(15) 0.0018(16)
C23 0.039(2) 0.0341(17) 0.043(2) 0.0083(14) -0.0047(19) -0.0019(17)
C24 0.049(3) 0.043(2) 0.107(4) 0.025(3) -0.016(3) 0.000(2)
C25 0.086(4) 0.076(4) 0.112(5) 0.061(4) -0.030(3) -0.023(3)
C26 0.081(4) 0.050(3) 0.059(3) 0.013(2) 0.007(2) -0.013(2)
C27 0.049(2) 0.043(2) 0.041(2) -0.0007(19) 0.0005(16) -0.013(2)
C28 0.042(2) 0.057(3) 0.062(3) 0.000(2) 0.0102(19) -0.017(2)
C29 0.035(2) 0.066(3) 0.053(3) -0.006(2) 0.0026(18) -0.006(2)
C30 0.031(2) 0.047(2) 0.038(2) -0.0074(17) -0.0017(15) 0.0021(17)
C31 0.034(2) 0.0324(17) 0.0336(18) -0.0004(14) 0.0006(15) -0.0008(16)
C32 0.034(2) 0.067(3) 0.065(3) 0.009(2) -0.0037(18) 0.009(2)

loop_
_atom_type_symbol
_atom_type_description
_atom_type_scat_dispersion_real
_atom_type_scat_dispersion_imag
_atom_type_scat_source
C C 0.0033 0.0016 'International Tables Vol C Tables 4.2.6.8 and 6.1.1.4'
H H 0.0000 0.0000 'International Tables Vol C Tables 4.2.6.8 and 6.1.1.4'
N N 0.0061 0.0033 'International Tables Vol C Tables 4.2.6.8 and 6.1.1.4'
Cl Cl 0.1484 0.1585 'International Tables Vol C Tables 4.2.6.8 and 6.1.1.4'
O O 0.0106 0.0060 'International Tables Vol C Tables 4.2.6.8 and 6.1.1.4'
Ir Ir -1.4442 7.9887 'International Tables Vol C Tables 4.2.6.8 and 6.1.1.4'

loop_
_geom_angle_atom_site_label_1
_geom_angle_atom_site_label_2
_geom_angle_atom_site_label_3
_geom_angle
C11 Ir C22 85.98(14)
C11 Ir N1 80.52(13)
C22 Ir N1 95.45(13)
C11 Ir N2 95.74(13)
C22 Ir N2 80.00(13)
N1 Ir N2 174.35(10)
C11 Ir N3 95.60(12)
C22 Ir N3 176.29(13)
N1 Ir N3 88.12(11)
N2 Ir N3 96.49(11)
C11 Ir N4 170.93(12)
C22 Ir N4 102.06(13)
N1 Ir N4 94.39(11)
N2 Ir N4 89.86(11)
N3 Ir N4 76.63(11)
C1 N1 C5 118.4(3)
C1 N1 Ir 125.8(3)
C5 N1 Ir 115.7(2)
C12 N2 C16 118.7(3)
C12 N2 Ir 126.0(2)
C16 N2 Ir 115.3(2)
C23 N3 Ir 111.8(2)
C30 N4 C31 117.9(3)
C30 N4 Ir 128.3(2)
C31 N4 Ir 113.7(2)
N1 C1 C2 123.0(4)
C3 C2 C1 118.9(4)
C2 C3 C4 119.1(4)
C3 C4 C5 120.6(4)
N1 C5 C4 120.0(3)
N1 C5 C6 114.1(3)
C4 C5 C6 125.9(3)
C7 C6 C11 122.4(3)
C7 C6 C5 123.0(3)
C11 C6 C5 114.6(3)
C8 C7 C6 118.9(4)
C7 C8 C9 120.4(4)
C8 C9 C10 120.3(4)
C11 C10 C9 120.9(4)
C10 C11 C6 117.0(3)
C10 C11 Ir 128.0(3)
C6 C11 Ir 114.9(3)
N2 C12 C13 122.4(4)
C12 C13 C14 119.0(4)
C15 C14 C13 119.1(4)
C14 C15 C16 120.2(4)
N2 C16 C15 120.4(3)
N2 C16 C17 113.7(3)
C15 C16 C17 125.8(3)
C18 C17 C22 121.5(4)
C18 C17 C16 123.0(3)
C22 C17 C16 115.3(3)
C19 C18 C17 119.7(4)
C20 C19 C18 119.7(4)
C19 C20 C21 121.5(4)
C20 C21 C22 120.2(4)
C21 C22 C17 117.3(3)
C21 C22 Ir 128.4(3)
C17 C22 Ir 114.3(2)
N3 C23 C31 111.3(3)
N3 C23 C24 114.4(4)
C31 C23 C24 111.7(3)
C23 C24 C25 109.7(4)
C24 C25 C26 112.1(4)
C27 C26 C25 114.4(4)
C31 C27 C28 117.2(4)
C31 C27 C26 123.3(4)
C28 C27 C26 119.5(4)
C29 C28 C27 119.9(4)
C28 C29 C30 120.0(4)
N4 C30 C29 121.7(4)
N4 C30 C32 119.5(4)
C29 C30 C32 118.8(4)
N4 C31 C27 123.2(3)
N4 C31 C23 117.4(3)
C27 C31 C23 119.4(3)

loop_
_geom_bond_atom_site_label_1
_geom_bond_atom_site_label_2
_geom_bond_distance
_geom_bond_site_symmetry_2
Ir C11 2.021(4) .
Ir C22 2.031(4) .
Ir N1 2.057(3) .
Ir N2 2.071(3) .
Ir N3 2.189(3) .
Ir N4 2.252(3) .
N1 C1 1.362(5) .
N1 C5 1.377(5) .
N2 C12 1.354(4) .
N2 C16 1.381(4) .
N3 C23 1.482(5) .
N4 C30 1.364(5) .
N4 C31 1.375(4) .
Cl Cl 0.000(3) 1
C1 C2 1.391(5) .
C2 C3 1.381(6) .
C3 C4 1.389(6) .
C4 C5 1.406(5) .
C5 C6 1.480(5) .
C6 C7 1.413(5) .
C6 C11 1.419(5) .
C7 C8 1.392(6) .
C8 C9 1.397(6) .
C9 C10 1.417(5) .
C10 C11 1.409(5) .
C12 C13 1.388(5) .
C13 C14 1.394(6) .
C14 C15 1.382(6) .
C15 C16 1.396(5) .
C16 C17 1.471(5) .
C17 C18 1.403(5) .
C17 C22 1.425(5) .
C18 C19 1.392(6) .
C19 C20 1.387(6) .
C20 C21 1.402(6) .
C21 C22 1.416(5) .
C23 C31 1.522(5) .
C23 C24 1.523(5) .
C24 C25 1.526(8) .
C25 C26 1.535(7) .
C26 C27 1.519(6) .
C27 C31 1.402(5) .
C27 C28 1.410(6) .
C28 C29 1.380(6) .
C29 C30 1.393(6) .
C30 C32 1.511(6) .

loop_
_geom_hbond_atom_site_label_D
_geom_hbond_atom_site_label_H
_geom_hbond_atom_site_label_A
_geom_hbond_distance_DH
_geom_hbond_distance_HA
_geom_hbond_distance_DA
_geom_hbond_angle_DHA
_geom_hbond_site_symmetry_A
N3 H3B Cl 0.90 2.47 3.284(3) 150.0 1

loop_
_geom_torsion_atom_site_label_1
_geom_torsion_atom_site_label_2
_geom_torsion_atom_site_label_3
_geom_torsion_atom_site_label_4
_geom_torsion
C11 Ir N1 C1 -178.3(3)
C22 Ir N1 C1 -93.4(3)
N2 Ir N1 C1 -129.5(13)
N3 Ir N1 C1 85.7(3)
N4 Ir N1 C1 9.2(3)
C11 Ir N1 C5 0.0(2)
C22 Ir N1 C5 85.0(2)
N2 Ir N1 C5 48.8(15)
N3 Ir N1 C5 -96.0(2)
N4 Ir N1 C5 -172.5(2)
C11 Ir N2 C12 -85.9(3)
C22 Ir N2 C12 -170.8(3)
N1 Ir N2 C12 -134.2(13)
N3 Ir N2 C12 10.4(3)
N4 Ir N2 C12 86.9(3)
C11 Ir N2 C16 96.0(3)
C22 Ir N2 C16 11.2(2)
N1 Ir N2 C16 47.8(15)
N3 Ir N2 C16 -167.6(2)
N4 Ir N2 C16 -91.1(2)
C11 Ir N3 C23 160.3(2)
C22 Ir N3 C23 45(2)
N1 Ir N3 C23 -119.4(2)
N2 Ir N3 C23 63.9(2)
N4 Ir N3 C23 -24.4(2)
C11 Ir N4 C30 -133.9(7)
C22 Ir N4 C30 18.1(3)
N1 Ir N4 C30 -78.4(3)
N2 Ir N4 C30 97.9(3)
N3 Ir N4 C30 -165.4(3)
C11 Ir N4 C31 43.0(8)
C22 Ir N4 C31 -165.0(2)
N1 Ir N4 C31 98.5(2)
N2 Ir N4 C31 -85.2(2)
N3 Ir N4 C31 11.5(2)
C5 N1 C1 C2 -0.6(5)
Ir N1 C1 C2 177.7(3)
N1 C1 C2 C3 1.3(6)
C1 C2 C3 C4 -0.4(6)
C2 C3 C4 C5 -1.0(6)
C1 N1 C5 C4 -0.9(5)
Ir N1 C5 C4 -179.3(3)
C1 N1 C5 C6 179.8(3)
Ir N1 C5 C6 1.3(4)
C3 C4 C5 N1 1.7(6)
C3 C4 C5 C6 -179.1(4)
N1 C5 C6 C7 178.9(3)
C4 C5 C6 C7 -0.4(6)
N1 C5 C6 C11 -2.4(4)
C4 C5 C6 C11 178.3(3)
C11 C6 C7 C8 -1.6(5)
C5 C6 C7 C8 177.0(3)
C6 C7 C8 C9 0.7(6)
C7 C8 C9 C10 0.3(6)
C8 C9 C10 C11 -0.4(6)
C9 C10 C11 C6 -0.4(5)
C9 C10 C11 Ir 179.9(3)
C7 C6 C11 C10 1.4(5)
C5 C6 C11 C10 -177.3(3)
C7 C6 C11 Ir -178.9(3)
C5 C6 C11 Ir 2.4(4)
C22 Ir C11 C10 82.1(3)
N1 Ir C11 C10 178.3(3)
N2 Ir C11 C10 2.6(3)
N3 Ir C11 C10 -94.5(3)
N4 Ir C11 C10 -125.3(7)
C22 Ir C11 C6 -97.6(3)
N1 Ir C11 C6 -1.3(2)
N2 Ir C11 C6 -177.1(2)
N3 Ir C11 C6 85.8(2)
N4 Ir C11 C6 55.1(9)
C16 N2 C12 C13 4.0(5)
Ir N2 C12 C13 -174.0(3)
N2 C12 C13 C14 0.7(6)
C12 C13 C14 C15 -3.6(6)
C13 C14 C15 C16 1.9(6)
C12 N2 C16 C15 -5.7(5)
Ir N2 C16 C15 172.5(3)
C12 N2 C16 C17 170.7(3)
Ir N2 C16 C17 -11.2(4)
C14 C15 C16 N2 2.7(6)
C14 C15 C16 C17 -173.1(4)
N2 C16 C17 C18 -172.2(4)
C15 C16 C17 C18 3.8(6)
N2 C16 C17 C22 3.7(5)
C15 C16 C17 C22 179.8(4)
C22 C17 C18 C19 -0.5(6)
C16 C17 C18 C19 175.2(4)
C17 C18 C19 C20 -2.5(7)
C18 C19 C20 C21 2.8(7)
C19 C20 C21 C22 -0.1(7)
C20 C21 C22 C17 -2.8(6)
C20 C21 C22 Ir 179.0(3)
C18 C17 C22 C21 3.1(6)
C16 C17 C22 C21 -172.9(4)
C18 C17 C22 Ir -178.4(3)
C16 C17 C22 Ir 5.6(4)
C11 Ir C22 C21 72.9(4)
N1 Ir C22 C21 -7.1(4)
N2 Ir C22 C21 169.5(4)
N3 Ir C22 C21 -171.7(19)
N4 Ir C22 C21 -102.8(4)
C11 Ir C22 C17 -105.3(3)
N1 Ir C22 C17 174.6(3)
N2 Ir C22 C17 -8.8(3)
N3 Ir C22 C17 10(2)
N4 Ir C22 C17 78.9(3)
Ir N3 C23 C31 33.5(3)
Ir N3 C23 C24 161.4(3)
N3 C23 C24 C25 175.7(4)
C31 C23 C24 C25 -56.6(5)
C23 C24 C25 C26 60.0(6)
C24 C25 C26 C27 -33.5(7)
C25 C26 C27 C31 4.6(7)
C25 C26 C27 C28 -175.9(5)
C31 C27 C28 C29 -1.0(6)
C26 C27 C28 C29 179.5(4)
C27 C28 C29 C30 1.6(7)
C31 N4 C30 C29 2.1(5)
Ir N4 C30 C29 178.9(3)
C31 N4 C30 C32 -176.5(3)
Ir N4 C30 C32 0.3(5)
C28 C29 C30 N4 -2.2(6)
C28 C29 C30 C32 176.4(4)
C30 N4 C31 C27 -1.5(5)
Ir N4 C31 C27 -178.7(3)
C30 N4 C31 C23 -179.1(3)
Ir N4 C31 C23 3.6(4)
C28 C27 C31 N4 0.9(6)
C26 C27 C31 N4 -179.6(3)
C28 C27 C31 C23 178.5(4)
C26 C27 C31 C23 -2.0(6)
N3 C23 C31 N4 -24.7(4)
C24 C23 C31 N4 -154.0(4)
N3 C23 C31 C27 157.6(3)
C24 C23 C31 C27 28.2(5)
